data_4128816
loop_
_publ_author_name
'Mart\'inez-Abad\'ia, Marta'
'Stoppiello, Craig T.'
'Strutynski, Karol'
'Lerma-Berlanga, Bel\'en'
'Mart\'i-Gastaldo, Carlos'
'Saeki, Akinori'
'Melle-Franco, Manuel'
'Khlobystov, Andrei N.'
'Mateo-Alonso, Aurelio'

_publ_section_title
;
 A Wavy Two-Dimensional Covalent Organic Framework from Core-Twisted
 Polycyclic Aromatic Hydrocarbons.
;
_journal_issue 36
_journal_name_full 'Journal of the American Chemical Society'
_journal_page_first 14403
_journal_page_last 14410
_journal_paper_doi 10.1021/jacs.9b07383
_journal_volume 141
_journal_year 2019
_chemical_compound_source 'synthesis as described'
_chemical_formula_moiety 'C48 H24 O6'
_chemical_formula_sum 'C48 H24 O6'
_chemical_formula_weight 696.67
_space_group_crystal_system triclinic
_space_group_IT_number 2
_space_group_name_Hall '-P 1'
_space_group_name_H-M_alt 'P -1'
_symmetry_cell_setting triclinic
_symmetry_Int_Tables_number 2
_symmetry_space_group_name_Hall '-P 1'
_symmetry_space_group_name_H-M 'P -1'
_atom_sites_solution_hydrogens mixed
_audit_creation_date 2018-06-08T14:09:24-00:00
_audit_creation_method 'WinGX routine CIF_UPDATE'
_cell_angle_alpha 67.779(4)
_cell_angle_beta 76.113(4)
_cell_angle_gamma 79.561(3)
_cell_formula_units_Z 2
_cell_length_a 13.0079(6)
_cell_length_b 14.5518(5)
_cell_length_c 18.7581(7)
_cell_measurement_reflns_used 7189
_cell_measurement_temperature 150(2)
_cell_measurement_theta_max 73.747
_cell_measurement_theta_min 3.935
_cell_measurement_wavelength 1.54184
_cell_volume 3174.7(2)
_computing_cell_refinement 'CrysAlisPro 1.171.39.46 (Rigaku OD, 2018)'
_computing_data_collection 'CrysAlisPro 1.171.39.46 (Rigaku OD, 2018)'
_computing_data_reduction 'CrysAlisPro 1.171.39.46 (Rigaku OD, 2018)'
_computing_molecular_graphics 'Olex2 (Dolomanov et al., 2009)'
_computing_publication_material 'Olex2 (Dolomanov et al., 2009)'
_computing_structure_refinement 'ShelXL (Sheldrick, 2015)'
_computing_structure_solution 'ShelXT (Sheldrick, 2015)'
_diffrn_ambient_temperature 150.01(10)
_diffrn_detector 'CCD plate'
_diffrn_detector_area_resol_mean 5.2012
_diffrn_detector_type Atlas
_diffrn_measured_fraction_theta_full 0.997
_diffrn_measured_fraction_theta_max 0.994
_diffrn_measurement_details
;
List of Runs (angles in degrees, time in seconds):

  # Type    Start    End  Width  t~exp~   \w     \q     \k     \f   Frames
--------------------------------------------------------------------------
  1  \w   -123.00 -93.00   1.00    5.00    --  -41.33 -99.00-180.00   30
  2  \w   -122.00 -82.00   1.00    5.00    --  -41.33 -99.00 -60.00   40
  3  \w   -117.00 -80.00   1.00    5.00    --  -41.33 -99.00 -30.00   37
  4  \w    -67.00  25.00   1.00    5.00    --  -41.33  38.00  60.00   92
  5  \w    -65.00 -27.00   1.00    5.00    --  -41.33  38.00  30.00   38
  6  \w    -17.00  83.00   1.00    5.00    --   41.33 -99.00-150.00  100
  7  \w   -100.00 -23.00   1.00   20.00    --  -83.00 119.00  88.00   77
  8  \w    -66.00  -8.00   1.00   20.00    --  -83.00  30.00 -30.00   58
  9  \w     35.00  96.00   1.00   20.00    --  108.36 -94.00   0.00   61
 10  \w     95.00 122.00   1.00   20.00    --  108.36-125.00-180.00   27
 11  \w     32.00  65.00   1.00   20.00    --  108.36 -30.00  90.00   33
 12  \w     79.00 108.00   1.00   20.00    --  108.36 -94.00 -90.00   29
 13  \w     35.00  77.00   1.00   20.00    --  108.36 -45.00 -30.00   42
 14  \w    103.00 154.00   1.00   20.00    --  108.36  30.00   0.00   51
 15  \w     37.00  68.00   1.00   20.00    --  108.36 -30.00-180.00   31
 16  \w     52.00 156.00   1.00   20.00    --  108.36  15.00 -30.00  104
 17  \w     38.00  65.00   1.00   20.00    --  108.36 -30.00  60.00   27
 18  \w     42.00 134.00   1.00   20.00    --  108.36 -77.00  60.00   92
 19  \w     81.00 156.00   1.00   20.00    --  108.36  30.00-150.00   75
 20  \w     33.00  69.00   1.00   20.00    --  108.36 -30.00  30.00   36
 21  \w     36.00  65.00   1.00   20.00    --  108.36 -30.00   0.00   29
 22  \w     63.00 109.00   1.00   20.00    --  108.36 -94.00-150.00   46
 23  \w     35.00  65.00   1.00   20.00    --  108.36 -61.00-180.00   30
 24  \w     73.00 131.00   1.00   20.00    --  108.36 -61.00-180.00   58
 25  \w     68.00 104.00   1.00   20.00    --  108.36 -94.00  30.00   36
 26  \w     43.00  71.00   1.00   20.00    --  108.36 -45.00 -90.00   28
;
_diffrn_measurement_device 'four-circle\k-geometry diffractometer'
_diffrn_measurement_device_type 'Agilent SuperNova'
_diffrn_measurement_method '\w scans'
_diffrn_orient_matrix_type 'CrysAlisPro convention (1999,Acta A55,543-557)'
_diffrn_orient_matrix_UB_11 0.0424737
_diffrn_orient_matrix_UB_12 -0.0499374
_diffrn_orient_matrix_UB_13 -0.0620437
_diffrn_orient_matrix_UB_21 0.0128263
_diffrn_orient_matrix_UB_22 0.1033867
_diffrn_orient_matrix_UB_23 -0.0645429
_diffrn_orient_matrix_UB_31 0.1143129
_diffrn_orient_matrix_UB_32 -0.0054517
_diffrn_orient_matrix_UB_33 0.012043
_diffrn_radiation_monochromator 'Multilayer optics'
_diffrn_radiation_probe x-ray
_diffrn_radiation_type CuK\a
_diffrn_radiation_wavelength 1.54184
_diffrn_reflns_av_R_equivalents 0.0291
_diffrn_reflns_av_unetI/netI 0.053
_diffrn_reflns_Laue_measured_fraction_full 0.997
_diffrn_reflns_Laue_measured_fraction_max 0.994
_diffrn_reflns_limit_h_max 15
_diffrn_reflns_limit_h_min -9
_diffrn_reflns_limit_k_max 17
_diffrn_reflns_limit_k_min -16
_diffrn_reflns_limit_l_max 22
_diffrn_reflns_limit_l_min -22
_diffrn_reflns_number 24416
_diffrn_reflns_point_group_measured_fraction_max 0.994
_diffrn_reflns_theta_full 67.684
_diffrn_reflns_theta_max 70
_diffrn_reflns_theta_min 3.297
_diffrn_source 'micro-focus sealed X-ray tube'
_diffrn_source_current 0.8
_diffrn_source_power 0.04
_diffrn_source_voltage 50
_exptl_absorpt_coefficient_mu 0.388
_exptl_absorpt_correction_T_max 0.968
_exptl_absorpt_correction_T_min 0.926
_exptl_absorpt_correction_type analytical
_exptl_absorpt_process_details
;
        CrysAlisPro 1.171.38.46 (Rigaku Oxford Diffraction, 2015)
Analytical numeric absorption correction using a multifaceted crystal
                        model based on expressions derived by R.C. Clark & J.S.
        (Clark, R. C. & Reid, J. S. (1995). Acta Cryst. A51, 887-897)
        Empirical absorption correction using spherical harmonics,
 implemented in SCALE3 ABSPACK scaling algorithm.
;
_exptl_crystal_colour orange
_exptl_crystal_density_diffrn 0.729
_exptl_crystal_density_method 'not measured'
_exptl_crystal_description prism
_exptl_crystal_F_000 720
_exptl_crystal_size_max 0.186
_exptl_crystal_size_mid 0.113
_exptl_crystal_size_min 0.059
_platon_squeeze_details
;
TITL a20170162_mma225 P -1         R = 0.34
CELL   13.0079   14.5518   18.7581     67.78     76.11     79.56
SPGR P-1
# Solvent Accessible Volume =      1859
# Electrons Found in S.A.V. =       598
# Note: Atoms in Void are Labelled as Cxxx and Qxxx for all Others
Q101 0.880 0.144 0.157 !       8.01 eA-3
C102 0.558 0.927 0.047 !       6.07 eA-3
C103 0.785 0.822 0.224 !       6.00 eA-3
C104 0.798 0.708 0.130 !       5.94 eA-3
C105 0.906 0.045 0.310 !       5.94 eA-3
Q106 0.738 0.425 0.401 !       5.38 eA-3
C107 0.693 0.741 0.174 !       5.11 eA-3
C108 0.938 0.528 0.059 !       5.08 eA-3
C109 0.497 0.902 0.009 !       4.74 eA-3
C110 0.882 0.800 0.169 !       4.60 eA-3
C111 0.703 0.826 0.184 !       4.45 eA-3
C112 0.951 0.171 0.187 !       4.31 eA-3
C113 0.875 0.684 0.178 !       4.11 eA-3
C114 0.927 0.434 0.068 !       3.85 eA-3
C115 0.654 0.362 0.424 !       3.62 eA-3
C116 0.989 0.098 0.252 !       3.61 eA-3
C117 0.843 0.993 0.284 !       3.43 eA-3
C118 0.985 0.438 0.083 !       3.36 eA-3
C119 0.047 0.568 0.015 !       3.34 eA-3
C120 0.583 0.032 0.011 !       3.02 eA-3
C121 0.737 0.324 0.309 !       2.99 eA-3
C122 0.796 0.088 0.217 !       2.90 eA-3
C123 0.078 0.431 0.252 !       2.82 eA-3
C124 0.099 0.368 0.375 !       2.71 eA-3
C125 0.011 0.764 0.328 !       2.67 eA-3
C126 0.656 0.360 0.342 !       2.67 eA-3
C127 0.812 0.394 0.295 !       2.63 eA-3
C128 0.247 0.041 0.488 !       2.47 eA-3
C129 0.810 0.312 0.333 !       2.31 eA-3
C130 0.110 0.666 0.437 !       2.24 eA-3
C131 0.837 0.376 0.374 !       2.18 eA-3
C132 0.138 0.267 0.295 !       2.08 eA-3
C133 0.081 0.808 0.360 !       2.06 eA-3
C134 0.281 0.954 0.437 !       2.04 eA-3
C135 0.083 0.590 0.407 !       2.00 eA-3
C136 0.037 0.443 0.316 !       1.94 eA-3
C137 0.142 1.004 0.405 !       1.92 eA-3
C138 0.090 0.337 0.250 !       1.92 eA-3
C139 0.797 0.068 0.479 !       1.89 eA-3
C140 0.111 0.288 0.357 !       1.89 eA-3
C141 0.238 0.994 0.369 !       1.85 eA-3
C142 0.108 0.758 0.406 !       1.84 eA-3
C143 0.997 0.773 0.387 !       1.84 eA-3
C144 0.110 0.437 0.314 !       1.83 eA-3
C145 0.880 0.104 0.498 !       1.82 eA-3
C146 0.115 0.350 0.332 !       1.79 eA-3
C147 0.990 0.621 0.408 !       1.61 eA-3
C148 0.063 0.546 0.282 !       1.52 eA-3
C149 0.952 0.669 0.456 !       1.46 eA-3
C150 0.160 0.114 0.390 !       1.39 eA-3
C151 0.035 0.689 0.467 !       1.37 eA-3
C152 0.664 0.285 0.440 !       1.35 eA-3
C153 0.091 0.926 0.440 !       1.32 eA-3
C154 0.169 0.928 0.374 !       1.20 eA-3
C155 0.081 0.105 0.435 !       1.02 eA-3
Q156 0.437 0.150-0.001 !       0.99 eA-3
C157 0.888 0.253 0.139 !       0.84 eA-3
Q158 0.828 0.641 0.234 !       0.83 eA-3
C159 0.573 0.124 0.056 !       0.82 eA-3
C160 0.906 0.057 0.457 !       0.82 eA-3
C161 0.128 1.015 0.484 !       0.81 eA-3
Q162 0.110 0.918 0.091 !       0.80 eA-3
C163 0.813 0.227 0.216 !       0.77 eA-3
Q164 0.409 0.210 0.255 !       0.71 eA-3
Q165 0.331 0.595 0.012 !       0.70 eA-3
C166 0.533 0.054 0.110 !       0.70 eA-3
C167 0.956 0.589 0.328 !       0.68 eA-3
C168 0.341 0.881 0.474 !       0.68 eA-3
Q169 0.531 0.075 0.397 !       0.67 eA-3
Q170 0.294 0.120 0.150 !       0.67 eA-3
Q171 0.891 0.115 0.018 !       0.66 eA-3
Q172 0.436 0.771 0.315 !       0.65 eA-3
Q173 0.329 0.577 0.092 !       0.64 eA-3
Q174 0.765 0.076 0.156 !       0.64 eA-3
Q175 0.238 0.211 0.062 !       0.62 eA-3
Q176 0.236 0.139 0.110 !       0.62 eA-3
Q177 0.729 0.579 0.388 !       0.61 eA-3
Q178 0.911 0.616 0.298 !       0.61 eA-3
Q179 0.489 0.063 0.089 !       0.61 eA-3
Q180 0.715 0.605 0.406 !       0.60 eA-3
C181 0.047 0.354 0.738 !       0.59 eA-3
Q182 0.359 0.507 0.231 !       0.59 eA-3
Q183 0.315 0.442 0.456 !       0.58 eA-3
Q184 0.230 0.187 0.293 !       0.57 eA-3
Q185 0.339 0.171 0.174 !       0.57 eA-3
Q186 0.356 0.232 0.182 !       0.57 eA-3
Q187 0.829 0.816 0.017 !       0.56 eA-3
Q188 0.905 0.084 0.067 !       0.56 eA-3
Q189 0.656 0.404 0.030 !       0.56 eA-3
Q190 0.378 0.490 0.279 !       0.55 eA-3
Q191 0.345 0.453 0.030 !       0.55 eA-3
Q192 0.394 0.607 0.363 !       0.55 eA-3
Q193 0.669 0.728 0.487 !       0.55 eA-3
Q194 0.057 0.983 0.227 !       0.55 eA-3
C195 0.016 0.647 0.237 !       0.55 eA-3
Q196 0.377 0.432 0.272 !       0.54 eA-3
Q197 0.207 0.171 0.044 !       0.54 eA-3
Q198 0.690 0.219 0.349 !       0.54 eA-3
Q199 0.303 0.488 0.466 !       0.54 eA-3
;
_refine_diff_density_max 0.341
_refine_diff_density_min -0.323
_refine_diff_density_rms 0.067
_refine_ls_extinction_method none
_refine_ls_goodness_of_fit_ref 1.033
_refine_ls_hydrogen_treatment mixed
_refine_ls_matrix_type full
_refine_ls_number_parameters 505
_refine_ls_number_reflns 11965
_refine_ls_number_restraints 6
_refine_ls_restrained_S_all 1.033
_refine_ls_R_factor_all 0.0989
_refine_ls_R_factor_gt 0.0784
_refine_ls_shift/su_max 0
_refine_ls_shift/su_mean 0
_refine_ls_structure_factor_coef Fsqd
_refine_ls_weighting_details 'w=1/[\s^2^(Fo^2^)+(0.1579P)^2^+1.7606P] where P=(Fo^2^+2Fc^2^)/3'
_refine_ls_weighting_scheme calc
_refine_ls_wR_factor_gt 0.2489
_refine_ls_wR_factor_ref 0.2681
_reflns_number_gt 8330
_reflns_number_total 11965
_reflns_threshold_expression 'I > 2\s(I)'
_cod_data_source_file ja9b07383_si_002.cif
_cod_data_source_block a20170162_mma225_sq
_cod_database_code 4128816
_platon_squeeze_void_probe_radius 1.20

loop_
_space_group_symop_operation_xyz
'x, y, z'
'-x, -y, -z'

loop_
_atom_site_label
_atom_site_type_symbol
_atom_site_fract_x
_atom_site_fract_y
_atom_site_fract_z
_atom_site_U_iso_or_equiv
_atom_site_adp_type
_atom_site_occupancy
_atom_site_calc_flag
O1 O 0.8290(2) 0.83983(16) 0.97544(13) 0.0529(6) Uani 1 d
O2 O 0.7788(2) 0.98318(14) 0.84367(14) 0.0505(6) Uani 1 d
O3 O 0.6961(2) 0.80186(16) 0.37516(13) 0.0587(7) Uani 1 d
O4 O 0.7217(2) 0.61021(16) 0.38252(13) 0.0529(6) Uani 1 d
O5 O 0.91611(17) 0.04587(13) 0.90263(12) 0.0376(4) Uani 1 d
O6 O 0.9218(2) 0.08760(17) 1.03070(14) 0.0517(6) Uani 1 d
C0AA C 0.6814(2) 0.70004(19) 0.91044(16) 0.0355(6) Uani 1 d
C1BA C 0.7383(3) 0.7219(2) 0.95698(17) 0.0397(6) Uani 1 d
H1BA H 0.754667 0.671382 1.003812 0.048 Uiso 1 calc
C3BA C 0.7698(3) 0.8151(2) 0.93507(18) 0.0418(7) Uani 1 d
C4BA C 0.7464(3) 0.8904(2) 0.86618(18) 0.0402(7) Uani 1 d
C5BA C 0.6928(3) 0.87117(19) 0.81954(18) 0.0390(6) Uani 1 d
H5BA H 0.678624 0.922438 0.772377 0.047 Uiso 1 calc
C6BA C 0.6585(2) 0.77641(19) 0.84061(17) 0.0360(6) Uani 1 d
C7BA C 0.6152(2) 0.75126(18) 0.78628(16) 0.0330(6) Uani 1 d
C8BA C 0.5628(2) 0.82403(19) 0.72528(17) 0.0354(6) Uani 1 d
C9BA C 0.5112(3) 0.9156(2) 0.7321(2) 0.0427(7) Uani 1 d
H9BA H 0.515477 0.931748 0.77582 0.051 Uiso 1 calc
C1AA C 0.4551(3) 0.9816(2) 0.6766(2) 0.0468(7) Uani 1 d
H1AA H 0.422073 1.043232 0.681619 0.056 Uiso 1 calc
C2AA C 0.4468(3) 0.9579(2) 0.61325(19) 0.0443(7) Uani 1 d
H2AA H 0.408198 1.003505 0.574861 0.053 Uiso 1 calc
C3AA C 0.4941(3) 0.8686(2) 0.60577(18) 0.0414(7) Uani 1 d
H3AA H 0.486892 0.852972 0.562528 0.05 Uiso 1 calc
C4AA C 0.5536(2) 0.79940(19) 0.66156(17) 0.0366(6) Uani 1 d
C5AA C 0.5970(2) 0.70035(19) 0.65904(16) 0.0332(6) Uani 1 d
C6AA C 0.6208(2) 0.67738(19) 0.58724(16) 0.0342(6) Uani 1 d
C7AA C 0.6427(3) 0.7506(2) 0.51225(18) 0.0423(7) Uani 1 d
H7AA H 0.63505 0.81859 0.507839 0.051 Uiso 1 calc
C8AA C 0.6745(3) 0.7278(2) 0.44576(18) 0.0430(7) Uani 1 d
C9AA C 0.6869(3) 0.6268(2) 0.45130(17) 0.0410(7) Uani 1 d
C0BA C 0.6687(2) 0.55287(19) 0.52355(16) 0.0367(6) Uani 1 d
H0BA H 0.679317 0.485184 0.526787 0.044 Uiso 1 calc
C2BA C 0.6341(2) 0.57521(18) 0.59378(16) 0.0329(6) Uani 1 d
C21 C 0.6256(2) 0.49808(18) 0.67021(16) 0.0302(5) Uani 1 d
C22 C 0.6135(2) 0.39432(18) 0.68459(15) 0.0307(5) Uani 1 d
C23 C 0.5652(2) 0.36807(19) 0.63622(16) 0.0345(6) Uani 1 d
H23 H 0.542364 0.419048 0.591859 0.041 Uiso 1 calc
C24 C 0.5500(2) 0.2707(2) 0.65140(17) 0.0382(6) Uani 1 d
H24 H 0.519125 0.254348 0.617238 0.046 Uiso 1 calc
C25 C 0.5811(2) 0.1960(2) 0.71830(17) 0.0369(6) Uani 1 d
H25 H 0.57175 0.128465 0.729037 0.044 Uiso 1 calc
C26 C 0.6249(2) 0.21903(19) 0.76835(17) 0.0344(6) Uani 1 d
H26 H 0.643685 0.167374 0.813882 0.041 Uiso 1 calc
C27 C 0.6424(2) 0.31833(18) 0.75342(16) 0.0303(5) Uani 1 d
C28 C 0.6782(2) 0.34657(18) 0.80862(15) 0.0295(5) Uani 1 d
C29 C 0.7355(2) 0.27676(17) 0.86887(16) 0.0301(5) Uani 1 d
C30 C 0.7974(2) 0.19058(18) 0.85984(16) 0.0310(5) Uani 1 d
H30 H 0.79831 0.174722 0.814982 0.037 Uiso 1 calc
C31 C 0.8563(2) 0.12909(18) 0.91457(17) 0.0336(6) Uani 1 d
C32 C 0.8579(2) 0.1520(2) 0.98026(18) 0.0378(6) Uani 1 d
C33 C 0.8011(2) 0.2372(2) 0.98907(17) 0.0364(6) Uani 1 d
H33 H 0.804504 0.253402 1.032932 0.044 Uiso 1 calc
C34 C 0.7378(2) 0.30153(18) 0.93496(16) 0.0303(5) Uani 1 d
C35 C 0.6872(2) 0.39657(18) 0.93964(16) 0.0295(5) Uani 1 d
C36 C 0.6658(2) 0.42026(19) 1.01050(16) 0.0324(5) Uani 1 d
C37 C 0.6495(2) 0.3468(2) 1.08615(17) 0.0360(6) Uani 1 d
H37 H 0.655416 0.278624 1.091281 0.043 Uiso 1 calc
C38 C 0.6256(2) 0.3713(2) 1.15212(18) 0.0403(6) Uani 1 d
H38 H 0.618203 0.320374 1.202456 0.048 Uiso 1 calc
C39 C 0.6120(3) 0.4730(2) 1.14512(18) 0.0432(7) Uani 1 d
H39 H 0.595283 0.490506 1.190826 0.052 Uiso 1 calc
C40 C 0.6228(3) 0.5457(2) 1.07284(17) 0.0405(6) Uani 1 d
H40 H 0.610559 0.613646 1.068899 0.049 Uiso 1 calc
C41 C 0.6517(2) 0.5225(2) 1.00385(16) 0.0340(6) Uani 1 d
C42 C 0.6596(2) 0.59892(19) 0.92653(16) 0.0350(6) Uani 1 d
C43 C 0.6481(2) 0.57421(19) 0.86478(17) 0.0336(6) Uani 1 d
C44 C 0.6255(2) 0.65067(18) 0.79351(17) 0.0331(6) Uani 1 d
C45 C 0.6171(2) 0.62595(18) 0.72804(16) 0.0311(5) Uani 1 d
C46 C 0.6324(2) 0.52321(18) 0.73355(15) 0.0299(5) Uani 1 d
C47 C 0.6568(2) 0.44599(18) 0.80511(16) 0.0293(5) Uani 1 d
C48 C 0.6626(2) 0.47099(18) 0.87098(16) 0.0310(5) Uani 1 d
H1 H 0.834(3) 0.799(2) 1.0237(9) 0.037 Uiso 1 d
H2 H 0.8328(18) 0.978(2) 0.8666(18) 0.037 Uiso 1 d
H6 H 0.901(2) 0.104(2) 1.0725(12) 0.037 Uiso 1 d
H4 H 0.7808(16) 0.568(2) 0.3858(19) 0.037 Uiso 1 d
H5 H 0.959(2) 0.070(2) 0.8573(11) 0.037 Uiso 1 d
H3 H 0.712(3) 0.772(2) 0.3403(15) 0.037 Uiso 1 d

loop_
_atom_site_aniso_label
_atom_site_aniso_U_11
_atom_site_aniso_U_22
_atom_site_aniso_U_33
_atom_site_aniso_U_23
_atom_site_aniso_U_13
_atom_site_aniso_U_12
O1 0.0985(19) 0.0324(11) 0.0391(12) -0.0120(9) -0.0285(12) -0.0148(11)
O2 0.0839(17) 0.0216(9) 0.0549(13) -0.0099(9) -0.0342(12) -0.0068(10)
O3 0.0980(19) 0.0303(11) 0.0300(11) -0.0044(9) 0.0011(12) 0.0059(11)
O4 0.0811(17) 0.0381(11) 0.0331(11) -0.0132(9) -0.0090(11) 0.0086(11)
O5 0.0474(11) 0.0232(9) 0.0473(11) -0.0142(8) -0.0252(9) 0.0099(8)
O6 0.0669(15) 0.0458(12) 0.0561(14) -0.0263(11) -0.0457(12) 0.0252(11)
C0AA 0.0509(16) 0.0249(12) 0.0332(14) -0.0136(11) -0.0101(12) 0.0006(11)
C1BA 0.0636(19) 0.0268(13) 0.0324(14) -0.0137(11) -0.0102(13) -0.0049(12)
C3BA 0.067(2) 0.0275(13) 0.0393(15) -0.0174(12) -0.0171(14) -0.0026(13)
C4BA 0.0577(18) 0.0242(13) 0.0468(16) -0.0184(12) -0.0181(14) 0.0001(12)
C5BA 0.0564(17) 0.0214(12) 0.0435(16) -0.0140(11) -0.0184(14) 0.0035(11)
C6BA 0.0500(16) 0.0234(12) 0.0374(14) -0.0142(11) -0.0129(12) 0.0037(11)
C7BA 0.0440(15) 0.0198(12) 0.0365(14) -0.0100(10) -0.0126(12) 0.0007(10)
C8BA 0.0454(15) 0.0208(12) 0.0409(15) -0.0114(11) -0.0137(12) 0.0032(11)
C9BA 0.0510(17) 0.0262(13) 0.0535(18) -0.0171(12) -0.0165(14) 0.0054(12)
C1AA 0.0535(18) 0.0247(13) 0.061(2) -0.0170(13) -0.0171(15) 0.0118(12)
C2AA 0.0585(18) 0.0269(13) 0.0428(16) -0.0097(12) -0.0165(14) 0.0107(12)
C3AA 0.0539(17) 0.0259(13) 0.0395(15) -0.0076(11) -0.0161(13) 0.0090(12)
C4AA 0.0484(16) 0.0192(12) 0.0384(15) -0.0063(10) -0.0139(12) 0.0052(11)
C5AA 0.0410(14) 0.0218(12) 0.0363(14) -0.0102(10) -0.0109(11) 0.0028(10)
C6AA 0.0460(15) 0.0218(12) 0.0339(14) -0.0102(10) -0.0110(12) 0.0046(10)
C7AA 0.0580(18) 0.0211(12) 0.0391(16) -0.0057(11) -0.0092(13) 0.0066(12)
C8AA 0.0575(18) 0.0261(13) 0.0352(15) -0.0038(11) -0.0099(13) 0.0067(12)
C9AA 0.0553(18) 0.0345(14) 0.0313(14) -0.0131(12) -0.0100(13) 0.0064(12)
C0BA 0.0540(17) 0.0227(12) 0.0332(14) -0.0098(10) -0.0130(12) 0.0035(11)
C2BA 0.0440(15) 0.0208(12) 0.0325(14) -0.0066(10) -0.0134(11) 0.0029(10)
C21 0.0378(13) 0.0198(11) 0.0341(13) -0.0085(10) -0.0143(11) 0.0028(9)
C22 0.0413(14) 0.0218(12) 0.0300(13) -0.0083(10) -0.0135(11) 0.0015(10)
C23 0.0488(16) 0.0258(12) 0.0330(14) -0.0094(10) -0.0217(12) 0.0027(11)
C24 0.0541(17) 0.0297(13) 0.0371(15) -0.0115(11) -0.0221(13) -0.0020(12)
C25 0.0496(16) 0.0240(12) 0.0411(15) -0.0114(11) -0.0178(13) -0.0014(11)
C26 0.0454(15) 0.0238(12) 0.0381(14) -0.0086(11) -0.0208(12) -0.0010(10)
C27 0.0389(14) 0.0207(11) 0.0334(13) -0.0084(10) -0.0162(11) 0.0022(10)
C28 0.0378(13) 0.0198(11) 0.0327(13) -0.0074(10) -0.0157(11) 0.0007(9)
C29 0.0388(13) 0.0186(11) 0.0360(14) -0.0080(10) -0.0177(11) 0.0002(10)
C30 0.0402(14) 0.0220(11) 0.0356(14) -0.0107(10) -0.0189(11) 0.0022(10)
C31 0.0394(14) 0.0219(12) 0.0427(15) -0.0108(11) -0.0190(12) 0.0029(10)
C32 0.0449(15) 0.0255(13) 0.0472(16) -0.0127(12) -0.0267(13) 0.0103(11)
C33 0.0482(16) 0.0294(13) 0.0383(15) -0.0134(11) -0.0227(13) 0.0028(11)
C34 0.0364(13) 0.0221(11) 0.0341(13) -0.0092(10) -0.0142(11) 0.0017(10)
C35 0.0362(13) 0.0223(11) 0.0338(13) -0.0091(10) -0.0159(11) -0.0013(10)
C36 0.0414(14) 0.0258(12) 0.0351(14) -0.0136(10) -0.0144(11) 0.0000(10)
C37 0.0422(15) 0.0305(13) 0.0374(15) -0.0117(11) -0.0122(12) -0.0032(11)
C38 0.0482(16) 0.0353(14) 0.0339(14) -0.0056(12) -0.0099(12) -0.0068(12)
C39 0.0520(17) 0.0412(16) 0.0347(15) -0.0153(12) -0.0041(13) -0.0017(13)
C40 0.0549(17) 0.0314(14) 0.0363(15) -0.0174(12) -0.0029(13) -0.0023(12)
C41 0.0441(15) 0.0279(13) 0.0300(13) -0.0111(11) -0.0074(11) -0.0006(11)
C42 0.0485(16) 0.0261(13) 0.0326(14) -0.0124(11) -0.0105(12) -0.0005(11)
C43 0.0393(14) 0.0241(12) 0.0402(15) -0.0134(11) -0.0122(12) 0.0012(10)
C44 0.0395(14) 0.0212(12) 0.0387(15) -0.0107(11) -0.0116(11) 0.0029(10)
C45 0.0384(14) 0.0198(11) 0.0358(14) -0.0093(10) -0.0119(11) 0.0014(10)
C46 0.0381(13) 0.0186(11) 0.0318(13) -0.0069(10) -0.0123(11) 0.0030(9)
C47 0.0364(13) 0.0194(11) 0.0338(13) -0.0079(10) -0.0139(11) 0.0000(9)
C48 0.0351(13) 0.0227(12) 0.0349(14) -0.0072(10) -0.0135(11) 0.0007(10)

loop_
_atom_type_symbol
_atom_type_description
_atom_type_scat_dispersion_real
_atom_type_scat_dispersion_imag
_atom_type_scat_source
C C 0.0181 0.0091 'International Tables Vol C Tables 4.2.6.8 and 6.1.1.4'
H H 0 0 'International Tables Vol C Tables 4.2.6.8 and 6.1.1.4'
O O 0.0492 0.0322 'International Tables Vol C Tables 4.2.6.8 and 6.1.1.4'

loop_
_exptl_crystal_face_index_h
_exptl_crystal_face_index_k
_exptl_crystal_face_index_l
_exptl_crystal_face_perp_dist
7 0 -4 0.0502
2 3 12 0.0737
-6 1 7 0.045
-8 -1 -3 0.0431
3 -2 -10 0.0441
1 8 -1 0.0279
-1 -8 2 0.0262

loop_
_geom_angle_atom_site_label_1
_geom_angle_atom_site_label_2
_geom_angle_atom_site_label_3
_geom_angle
C3BA O1 H1 118(2)
C4BA O2 H2 108(2)
C8AA O3 H3 105(2)
C9AA O4 H4 109(2)
C31 O5 H5 104(2)
C32 O6 H6 104(2)
C1BA C0AA C42 121.7(2)
C6BA C0AA C1BA 118.6(2)
C6BA C0AA C42 119.1(2)
C0AA C1BA H1BA 119.6
C3BA C1BA C0AA 120.7(3)
C3BA C1BA H1BA 119.6
O1 C3BA C4BA 116.0(2)
C1BA C3BA O1 123.6(3)
C1BA C3BA C4BA 120.3(3)
O2 C4BA C3BA 120.5(3)
O2 C4BA C5BA 119.2(3)
C5BA C4BA C3BA 120.3(3)
C4BA C5BA H5BA 119.6
C4BA C5BA C6BA 120.8(3)
C6BA C5BA H5BA 119.6
C0AA C6BA C7BA 119.2(2)
C5BA C6BA C0AA 119.1(3)
C5BA C6BA C7BA 121.0(2)
C8BA C7BA C6BA 123.8(2)
C44 C7BA C6BA 117.9(2)
C44 C7BA C8BA 118.3(2)
C9BA C8BA C7BA 121.4(3)
C4AA C8BA C7BA 119.3(2)
C4AA C8BA C9BA 119.1(3)
C8BA C9BA H9BA 119.4
C1AA C9BA C8BA 121.2(3)
C1AA C9BA H9BA 119.4
C9BA C1AA H1AA 120.1
C9BA C1AA C2AA 119.8(3)
C2AA C1AA H1AA 120.1
C1AA C2AA H2AA 119.8
C3AA C2AA C1AA 120.4(3)
C3AA C2AA H2AA 119.8
C2AA C3AA H3AA 119.4
C2AA C3AA C4AA 121.2(3)
C4AA C3AA H3AA 119.4
C8BA C4AA C3AA 118.4(2)
C8BA C4AA C5AA 119.0(2)
C3AA C4AA C5AA 122.4(3)
C6AA C5AA C4AA 122.9(2)
C45 C5AA C4AA 118.1(2)
C45 C5AA C6AA 119.0(2)
C7AA C6AA C5AA 122.7(2)
C7AA C6AA C2BA 118.6(3)
C2BA C6AA C5AA 118.3(2)
C6AA C7AA H7AA 118.7
C8AA C7AA C6AA 122.6(3)
C8AA C7AA H7AA 118.7
O3 C8AA C7AA 119.7(3)
O3 C8AA C9AA 120.8(3)
C7AA C8AA C9AA 119.5(3)
O4 C9AA C8AA 115.8(3)
O4 C9AA C0BA 124.4(3)
C0BA C9AA C8AA 119.8(3)
C9AA C0BA H0BA 119.2
C9AA C0BA C2BA 121.6(2)
C2BA C0BA H0BA 119.2
C6AA C2BA C21 119.7(2)
C0BA C2BA C6AA 117.9(2)
C0BA C2BA C21 121.9(2)
C2BA C21 C22 123.6(2)
C46 C21 C2BA 118.2(2)
C46 C21 C22 118.1(2)
C23 C22 C21 121.8(2)
C23 C22 C27 118.8(2)
C27 C22 C21 119.1(2)
C22 C23 H23 119
C24 C23 C22 121.9(2)
C24 C23 H23 119
C23 C24 H24 120.6
C23 C24 C25 118.8(2)
C25 C24 H24 120.6
C24 C25 H25 119.5
C26 C25 C24 121.0(2)
C26 C25 H25 119.5
C25 C26 H26 119.4
C25 C26 C27 121.2(2)
C27 C26 H26 119.4
C22 C27 C28 119.0(2)
C26 C27 C22 118.2(2)
C26 C27 C28 122.5(2)
C27 C28 C29 123.4(2)
C47 C28 C27 118.9(2)
C47 C28 C29 117.6(2)
C30 C29 C28 121.8(2)
C30 C29 C34 118.8(2)
C34 C29 C28 119.0(2)
C29 C30 H30 119.4
C31 C30 C29 121.2(2)
C31 C30 H30 119.4
O5 C31 C32 120.7(2)
C30 C31 O5 118.8(2)
C30 C31 C32 120.4(2)
O6 C32 C31 116.3(2)
C33 C32 O6 124.1(3)
C33 C32 C31 119.5(2)
C32 C33 H33 119
C32 C33 C34 121.9(3)
C34 C33 H33 119
C29 C34 C35 119.6(2)
C33 C34 C29 118.1(2)
C33 C34 C35 121.8(2)
C34 C35 C36 123.6(2)
C48 C35 C34 117.9(2)
C48 C35 C36 118.4(2)
C37 C36 C35 122.6(2)
C37 C36 C41 118.4(2)
C41 C36 C35 118.7(2)
C36 C37 H37 119.2
C38 C37 C36 121.6(3)
C38 C37 H37 119.2
C37 C38 H38 120.2
C37 C38 C39 119.7(3)
C39 C38 H38 120.2
C38 C39 H39 120
C40 C39 C38 119.9(3)
C40 C39 H39 120
C39 C40 H40 119.2
C39 C40 C41 121.6(3)
C41 C40 H40 119.2
C36 C41 C42 118.9(2)
C40 C41 C36 118.7(2)
C40 C41 C42 122.3(2)
C41 C42 C0AA 123.0(2)
C43 C42 C0AA 118.3(2)
C43 C42 C41 118.7(2)
C42 C43 C44 120.5(2)
C42 C43 C48 119.8(2)
C44 C43 C48 119.7(2)
C7BA C44 C43 119.8(2)
C7BA C44 C45 119.2(2)
C43 C44 C45 120.9(2)
C5AA C45 C44 120.5(2)
C5AA C45 C46 119.8(2)
C44 C45 C46 119.7(2)
C21 C46 C45 120.4(2)
C21 C46 C47 120.1(2)
C45 C46 C47 119.4(2)
C28 C47 C46 119.3(2)
C28 C47 C48 120.1(2)
C48 C47 C46 120.6(2)
C35 C48 C43 119.8(2)
C35 C48 C47 120.5(2)
C47 C48 C43 119.7(2)

loop_
_geom_bond_atom_site_label_1
_geom_bond_atom_site_label_2
_geom_bond_distance
O1 C3BA 1.372(4)
O1 H1 0.884(10)
O2 C4BA 1.367(3)
O2 H2 0.884(10)
O3 C8AA 1.359(4)
O3 H3 0.886(10)
O4 C9AA 1.358(4)
O4 H4 0.891(10)
O5 C31 1.379(3)
O5 H5 0.880(10)
O6 C32 1.374(3)
O6 H6 0.875(10)
C0AA C1BA 1.420(4)
C0AA C6BA 1.416(4)
C0AA C42 1.453(4)
C1BA H1BA 0.95
C1BA C3BA 1.369(4)
C3BA C4BA 1.400(4)
C4BA C5BA 1.370(4)
C5BA H5BA 0.95
C5BA C6BA 1.408(4)
C6BA C7BA 1.457(4)
C7BA C8BA 1.446(4)
C7BA C44 1.402(3)
C8BA C9BA 1.416(4)
C8BA C4AA 1.407(4)
C9BA H9BA 0.95
C9BA C1AA 1.377(4)
C1AA H1AA 0.95
C1AA C2AA 1.389(5)
C2AA H2AA 0.95
C2AA C3AA 1.375(4)
C3AA H3AA 0.95
C3AA C4AA 1.420(4)
C4AA C5AA 1.464(3)
C5AA C6AA 1.457(4)
C5AA C45 1.384(4)
C6AA C7AA 1.407(4)
C6AA C2BA 1.426(3)
C7AA H7AA 0.95
C7AA C8AA 1.361(4)
C8AA C9AA 1.415(4)
C9AA C0BA 1.373(4)
C0BA H0BA 0.95
C0BA C2BA 1.425(4)
C2BA C21 1.442(4)
C21 C22 1.461(3)
C21 C46 1.394(4)
C22 C23 1.410(4)
C22 C27 1.426(3)
C23 H23 0.95
C23 C24 1.377(4)
C24 H24 0.95
C24 C25 1.405(4)
C25 H25 0.95
C25 C26 1.372(4)
C26 H26 0.95
C26 C27 1.415(3)
C27 C28 1.442(4)
C28 C29 1.459(3)
C28 C47 1.402(3)
C29 C30 1.407(4)
C29 C34 1.424(4)
C30 H30 0.95
C30 C31 1.370(4)
C31 C32 1.398(4)
C32 C33 1.369(4)
C33 H33 0.95
C33 C34 1.410(4)
C34 C35 1.445(3)
C35 C36 1.448(4)
C35 C48 1.397(4)
C36 C37 1.411(4)
C36 C41 1.427(4)
C37 H37 0.95
C37 C38 1.365(4)
C38 H38 0.95
C38 C39 1.418(4)
C39 H39 0.95
C39 C40 1.361(4)
C40 H40 0.95
C40 C41 1.407(4)
C41 C42 1.449(4)
C42 C43 1.383(4)
C43 C44 1.434(4)
C43 C48 1.443(3)
C44 C45 1.436(4)
C45 C46 1.439(3)
C46 C47 1.449(3)
C47 C48 1.435(4)

loop_
_geom_torsion_atom_site_label_1
_geom_torsion_atom_site_label_2
_geom_torsion_atom_site_label_3
_geom_torsion_atom_site_label_4
_geom_torsion
O1 C3BA C4BA O2 -2.1(5)
O1 C3BA C4BA C5BA 176.4(3)
O2 C4BA C5BA C6BA 179.7(3)
O3 C8AA C9AA O4 0.4(5)
O3 C8AA C9AA C0BA 177.5(3)
O4 C9AA C0BA C2BA 178.8(3)
O5 C31 C32 O6 0.2(4)
O5 C31 C32 C33 177.4(3)
O6 C32 C33 C34 179.1(3)
C0AA C1BA C3BA O1 -177.0(3)
C0AA C1BA C3BA C4BA -0.1(5)
C0AA C6BA C7BA C8BA 162.8(3)
C0AA C6BA C7BA C44 -17.5(4)
C0AA C42 C43 C44 -18.9(4)
C0AA C42 C43 C48 158.9(3)
C1BA C0AA C6BA C5BA 0.1(4)
C1BA C0AA C6BA C7BA 170.6(3)
C1BA C0AA C42 C41 26.5(5)
C1BA C0AA C42 C43 -152.1(3)
C1BA C3BA C4BA O2 -179.2(3)
C1BA C3BA C4BA C5BA -0.8(5)
C3BA C4BA C5BA C6BA 1.3(5)
C4BA C5BA C6BA C0AA -0.9(5)
C4BA C5BA C6BA C7BA -171.2(3)
C5BA C6BA C7BA C8BA -27.0(5)
C5BA C6BA C7BA C44 152.7(3)
C6BA C0AA C1BA C3BA 0.4(5)
C6BA C0AA C42 C41 -162.3(3)
C6BA C0AA C42 C43 19.1(4)
C6BA C7BA C8BA C9BA -26.2(5)
C6BA C7BA C8BA C4AA 160.2(3)
C6BA C7BA C44 C43 18.2(4)
C6BA C7BA C44 C45 -159.6(3)
C7BA C8BA C9BA C1AA -175.4(3)
C7BA C8BA C4AA C3AA 174.8(3)
C7BA C8BA C4AA C5AA 0.4(4)
C7BA C44 C45 C5AA -1.2(4)
C7BA C44 C45 C46 177.2(3)
C8BA C7BA C44 C43 -162.1(3)
C8BA C7BA C44 C45 20.1(4)
C8BA C9BA C1AA C2AA 1.2(5)
C8BA C4AA C5AA C6AA -161.0(3)
C8BA C4AA C5AA C45 18.3(4)
C9BA C8BA C4AA C3AA 1.0(4)
C9BA C8BA C4AA C5AA -173.4(3)
C9BA C1AA C2AA C3AA 0.2(5)
C1AA C2AA C3AA C4AA -0.9(5)
C2AA C3AA C4AA C8BA 0.3(5)
C2AA C3AA C4AA C5AA 174.5(3)
C3AA C4AA C5AA C6AA 24.9(5)
C3AA C4AA C5AA C45 -155.9(3)
C4AA C8BA C9BA C1AA -1.8(5)
C4AA C5AA C6AA C7AA 24.4(5)
C4AA C5AA C6AA C2BA -162.9(3)
C4AA C5AA C45 C44 -18.0(4)
C4AA C5AA C45 C46 163.6(3)
C5AA C6AA C7AA C8AA 173.7(3)
C5AA C6AA C2BA C0BA -173.3(3)
C5AA C6AA C2BA C21 -1.0(4)
C5AA C45 C46 C21 -0.9(4)
C5AA C45 C46 C47 178.0(3)
C6AA C5AA C45 C44 161.3(3)
C6AA C5AA C45 C46 -17.1(4)
C6AA C7AA C8AA O3 -179.0(3)
C6AA C7AA C8AA C9AA -0.3(5)
C6AA C2BA C21 C22 165.4(3)
C6AA C2BA C21 C46 -16.6(4)
C7AA C6AA C2BA C0BA -0.3(4)
C7AA C6AA C2BA C21 172.0(3)
C7AA C8AA C9AA O4 -178.3(3)
C7AA C8AA C9AA C0BA -1.2(5)
C8AA C9AA C0BA C2BA 1.9(5)
C9AA C0BA C2BA C6AA -1.2(4)
C9AA C0BA C2BA C21 -173.3(3)
C0BA C2BA C21 C22 -22.6(4)
C0BA C2BA C21 C46 155.4(3)
C2BA C6AA C7AA C8AA 1.1(5)
C2BA C21 C22 C23 -27.6(4)
C2BA C21 C22 C27 158.3(3)
C2BA C21 C46 C45 17.8(4)
C2BA C21 C46 C47 -161.2(3)
C21 C22 C23 C24 -177.5(3)
C21 C22 C27 C26 176.7(3)
C21 C22 C27 C28 2.8(4)
C21 C46 C47 C28 2.8(4)
C21 C46 C47 C48 -179.2(3)
C22 C21 C46 C45 -164.1(3)
C22 C21 C46 C47 17.0(4)
C22 C23 C24 C25 1.8(5)
C22 C27 C28 C29 -163.2(3)
C22 C27 C28 C47 17.1(4)
C23 C22 C27 C26 2.4(4)
C23 C22 C27 C28 -171.5(3)
C23 C24 C25 C26 0.7(5)
C24 C25 C26 C27 -1.5(5)
C25 C26 C27 C22 -0.1(4)
C25 C26 C27 C28 173.6(3)
C26 C27 C28 C29 23.2(4)
C26 C27 C28 C47 -156.5(3)
C27 C22 C23 C24 -3.3(4)
C27 C28 C29 C30 26.4(4)
C27 C28 C29 C34 -160.1(3)
C27 C28 C47 C46 -20.1(4)
C27 C28 C47 C48 161.9(3)
C28 C29 C30 C31 175.7(3)
C28 C29 C34 C33 -174.7(3)
C28 C29 C34 C35 -2.4(4)
C28 C47 C48 C35 -1.4(4)
C28 C47 C48 C43 175.5(3)
C29 C28 C47 C46 160.1(2)
C29 C28 C47 C48 -17.9(4)
C29 C30 C31 O5 -179.6(2)
C29 C30 C31 C32 -1.3(4)
C29 C34 C35 C36 166.6(3)
C29 C34 C35 C48 -16.7(4)
C30 C29 C34 C33 -1.0(4)
C30 C29 C34 C35 171.3(2)
C30 C31 C32 O6 -178.1(3)
C30 C31 C32 C33 -0.9(5)
C31 C32 C33 C34 2.1(5)
C32 C33 C34 C29 -1.2(4)
C32 C33 C34 C35 -173.2(3)
C33 C34 C35 C36 -21.4(4)
C33 C34 C35 C48 155.3(3)
C34 C29 C30 C31 2.2(4)
C34 C35 C36 C37 -27.4(4)
C34 C35 C36 C41 157.9(3)
C34 C35 C48 C43 -158.1(2)
C34 C35 C48 C47 18.8(4)
C35 C36 C37 C38 -177.6(3)
C35 C36 C41 C40 175.2(3)
C35 C36 C41 C42 -0.1(4)
C36 C35 C48 C43 18.8(4)
C36 C35 C48 C47 -164.4(2)
C36 C37 C38 C39 2.8(5)
C36 C41 C42 C0AA -159.2(3)
C36 C41 C42 C43 19.4(4)
C37 C36 C41 C40 0.2(4)
C37 C36 C41 C42 -175.0(3)
C37 C38 C39 C40 -0.1(5)
C38 C39 C40 C41 -2.6(5)
C39 C40 C41 C36 2.5(5)
C39 C40 C41 C42 177.6(3)
C40 C41 C42 C0AA 25.7(5)
C40 C41 C42 C43 -155.7(3)
C41 C36 C37 C38 -2.9(4)
C41 C42 C43 C44 162.5(3)
C41 C42 C43 C48 -19.7(4)
C42 C0AA C1BA C3BA 171.6(3)
C42 C0AA C6BA C5BA -171.4(3)
C42 C0AA C6BA C7BA -0.9(4)
C42 C43 C44 C7BA 0.1(4)
C42 C43 C44 C45 177.8(3)
C42 C43 C48 C35 0.6(4)
C42 C43 C48 C47 -176.3(3)
C43 C44 C45 C5AA -178.9(3)
C43 C44 C45 C46 -0.6(4)
C44 C7BA C8BA C9BA 154.1(3)
C44 C7BA C8BA C4AA -19.5(4)
C44 C43 C48 C35 178.4(3)
C44 C43 C48 C47 1.5(4)
C44 C45 C46 C21 -179.3(3)
C44 C45 C46 C47 -0.4(4)
C45 C5AA C6AA C7AA -154.8(3)
C45 C5AA C6AA C2BA 17.9(4)
C45 C46 C47 C28 -176.1(3)
C45 C46 C47 C48 1.9(4)
C46 C21 C22 C23 154.4(3)
C46 C21 C22 C27 -19.8(4)
C46 C47 C48 C35 -179.3(2)
C46 C47 C48 C43 -2.5(4)
C47 C28 C29 C30 -153.9(3)
C47 C28 C29 C34 19.6(4)
C48 C35 C36 C37 155.9(3)
C48 C35 C36 C41 -18.8(4)
C48 C43 C44 C7BA -177.7(3)
C48 C43 C44 C45 0.0(4)

loop_
_platon_squeeze_void_nr
_platon_squeeze_void_average_x
_platon_squeeze_void_average_y
_platon_squeeze_void_average_z
_platon_squeeze_void_volume
_platon_squeeze_void_count_electrons
_platon_squeeze_void_content
1 -0.055 0.007 0.331 1861 599 ' '
